data_7040464
loop_
_publ_author_name
'De-Botton, Sophie'
'Romm, Ronit'
'Bensoussan, Guillaume'
'Hitrik, Maria'
'Musa, Sanaa'
'Gelman, Dmitri'

_publ_section_title
;
 Coordination versatility of p-hydroquinone-functionalized
 dibenzobarrelene-based PC(sp(3))P pincer ligands.
;
_journal_issue 40
_journal_name_full 'Dalton transactions (Cambridge, England : 2003)'
_journal_page_first 16040
_journal_page_last 16046
_journal_paper_doi 10.1039/c6dt02201d
_journal_volume 45
_journal_year 2016
_chemical_formula_moiety 'C44 H31 Cl O2 P2 Pd, 2(C3 H6 O)'
_chemical_formula_sum 'C50 H43 Cl O4 P2 Pd'
_chemical_formula_weight 911.63
_chemical_name_systematic
; 
 ? 
;
_space_group_IT_number 2
_symmetry_cell_setting triclinic
_symmetry_space_group_name_Hall '-P 1'
_symmetry_space_group_name_H-M 'P -1'
_atom_sites_solution_hydrogens geom
_atom_sites_solution_primary direct
_atom_sites_solution_secondary difmap
_audit_creation_method SHELXL-97
_audit_update_record
;
2016-08-11 deposited with the CCDC.
2016-08-23 downloaded from the CCDC.
;
_cell_angle_alpha 107.224(3)
_cell_angle_beta 96.427(3)
_cell_angle_gamma 95.698(3)
_cell_formula_units_Z 2
_cell_length_a 11.279(2)
_cell_length_b 11.916(2)
_cell_length_c 17.261(2)
_cell_measurement_reflns_used 1554
_cell_measurement_temperature 295(1)
_cell_measurement_theta_max 16.595
_cell_measurement_theta_min 2.369
_cell_volume 2180.4(6)
_computing_cell_refinement 'Bruker SMART'
_computing_data_collection 'Bruker SMART'
_computing_data_reduction 'Bruker SAINT'
_computing_molecular_graphics 'Bruker SHELXTL'
_computing_publication_material 'Bruker SHELXTL'
_computing_structure_refinement 'SHELXL-97 (Sheldrick, 1997)'
_computing_structure_solution 'SHELXS-97 (Sheldrick, 1990)'
_diffrn_ambient_temperature 295(1)
_diffrn_measured_fraction_theta_full 0.991
_diffrn_measured_fraction_theta_max 0.991
_diffrn_measurement_device_type 'CCD area detector'
_diffrn_measurement_method 'phi and omega scans'
_diffrn_radiation_monochromator graphite
_diffrn_radiation_source 'fine-focus sealed tube'
_diffrn_radiation_type MoK\a
_diffrn_radiation_wavelength 0.71073
_diffrn_reflns_av_R_equivalents 0.0919
_diffrn_reflns_av_sigmaI/netI 0.1352
_diffrn_reflns_limit_h_max 14
_diffrn_reflns_limit_h_min -14
_diffrn_reflns_limit_k_max 15
_diffrn_reflns_limit_k_min -15
_diffrn_reflns_limit_l_max 22
_diffrn_reflns_limit_l_min -22
_diffrn_reflns_number 24380
_diffrn_reflns_theta_full 27.00
_diffrn_reflns_theta_max 27.00
_diffrn_reflns_theta_min 2.06
_exptl_absorpt_coefficient_mu 0.604
_exptl_absorpt_correction_T_max 0.9762
_exptl_absorpt_correction_T_min 0.9095
_exptl_absorpt_correction_type multi-scan
_exptl_absorpt_process_details 'Bruker SADABS V2.05'
_exptl_crystal_colour colorless
_exptl_crystal_density_diffrn 1.389
_exptl_crystal_density_method 'not measured'
_exptl_crystal_description plate
_exptl_crystal_F_000 936
_exptl_crystal_size_max 0.16
_exptl_crystal_size_mid 0.15
_exptl_crystal_size_min 0.04
_refine_diff_density_max 0.608
_refine_diff_density_min -0.495
_refine_diff_density_rms 0.094
_refine_ls_extinction_method none
_refine_ls_goodness_of_fit_ref 1.011
_refine_ls_hydrogen_treatment mixed
_refine_ls_matrix_type full
_refine_ls_number_parameters 531
_refine_ls_number_reflns 9420
_refine_ls_number_restraints 1
_refine_ls_restrained_S_all 1.010
_refine_ls_R_factor_all 0.1356
_refine_ls_R_factor_gt 0.0821
_refine_ls_shift/su_max 0.002
_refine_ls_shift/su_mean 0.000
_refine_ls_structure_factor_coef Fsqd
_refine_ls_weighting_details 'calc w=1/[\s^2^(Fo^2^)+(0.0609P)^2^+0.0000P] where P=(Fo^2^+2Fc^2^)/3'
_refine_ls_weighting_scheme calc
_refine_ls_wR_factor_gt 0.1476
_refine_ls_wR_factor_ref 0.1659
_reflns_number_gt 5905
_reflns_number_total 9420
_reflns_threshold_expression >2sigma(I)
_cod_data_source_file c6dt02201d3.cif
_cod_data_source_block 10_CCDC-1411551
_cod_depositor_comments
;
The following automatic conversions were performed:

'_symmetry_cell_setting' value 'Triclinic' changed to 'triclinic'
according to
/usr/data/users/saulius/crontab/automatic-downloads/rss-feeds/RSC/lib/dictionaries/cif_core.dic
dictionary named 'cif_core.dic' version 2.4.2 from 2011-04-26.

Automatic conversion script
Id: cif_fix_values 4268 2015-11-12 08:31:59Z antanas 

 Adding full bibliography for 7040462--7040467.cif.
;
_cod_original_cell_volume 2180.4(5)
_cod_original_sg_symbol_H-M P-1
_cod_database_code 7040464

loop_
_symmetry_equiv_pos_as_xyz
'x, y, z'
'-x, -y, -z'

loop_
_atom_site_label
_atom_site_type_symbol
_atom_site_fract_x
_atom_site_fract_y
_atom_site_fract_z
_atom_site_U_iso_or_equiv
_atom_site_adp_type
_atom_site_occupancy
_atom_site_symmetry_multiplicity
_atom_site_calc_flag
_atom_site_refinement_flags
C1 C 0.9194(5) 0.8072(5) 0.7783(3) 0.0379(13) Uani 1 1 d .
C2 C 0.9537(5) 0.9277(5) 0.7648(3) 0.0357(13) Uani 1 1 d .
C3 C 0.8750(5) 0.9734(5) 0.7170(3) 0.0405(14) Uani 1 1 d .
C4 C 0.9117(6) 1.0827(5) 0.7081(4) 0.0507(16) Uani 1 1 d .
H4 H 0.8594 1.1158 0.6784 0.061 Uiso 1 1 calc R
C5 C 1.0240(6) 1.1424(6) 0.7424(4) 0.0576(18) Uani 1 1 d .
H5 H 1.0463 1.2169 0.7373 0.069 Uiso 1 1 calc R
C6 C 1.1059(6) 1.0931(5) 0.7850(4) 0.0519(16) Uani 1 1 d .
H6 H 1.1830 1.1331 0.8070 0.062 Uiso 1 1 calc R
C7 C 1.0704(5) 0.9834(5) 0.7941(4) 0.0432(14) Uani 1 1 d .
C8 C 1.1459(5) 0.9094(5) 0.8314(4) 0.0443(15) Uani 1 1 d .
H8 H 1.2299 0.9462 0.8504 0.053 Uiso 1 1 calc R
C9 C 1.0838(5) 0.8833(5) 0.8980(4) 0.0443(15) Uani 1 1 d .
C10 C 1.1304(6) 0.9048(5) 0.9796(4) 0.0518(17) Uani 1 1 d .
H10 H 1.2077 0.9453 1.0002 0.062 Uiso 1 1 calc R
C11 C 1.0616(6) 0.8657(6) 1.0299(4) 0.0549(17) Uani 1 1 d .
H11 H 1.0927 0.8822 1.0850 0.066 Uiso 1 1 calc R
C12 C 0.9483(6) 0.8031(5) 1.0011(4) 0.0495(16) Uani 1 1 d .
H12 H 0.9047 0.7749 1.0358 0.059 Uiso 1 1 calc R
C13 C 0.8989(5) 0.7820(5) 0.9193(4) 0.0407(14) Uani 1 1 d .
C14 C 0.9656(5) 0.8269(5) 0.8700(3) 0.0358(13) Uani 1 1 d .
C15 C 1.0128(5) 0.7344(5) 0.7357(3) 0.0407(14) Uani 1 1 d .
C16 C 0.9885(5) 0.6243(5) 0.6760(4) 0.0535(17) Uani 1 1 d .
C17 C 1.0841(6) 0.5701(6) 0.6445(4) 0.071(2) Uani 1 1 d .
H17 H 1.0689 0.4965 0.6042 0.085 Uiso 1 1 calc R
C18 C 1.2004(6) 0.6244(6) 0.6725(4) 0.064(2) Uani 1 1 d .
H18 H 1.2632 0.5872 0.6505 0.077 Uiso 1 1 calc R
C19 C 1.2259(5) 0.7324(6) 0.7320(4) 0.0577(18) Uani 1 1 d .
C20 C 1.1328(5) 0.7894(5) 0.7636(4) 0.0451(15) Uani 1 1 d .
C21 C 0.7552(6) 0.8126(6) 0.5600(4) 0.0495(16) Uani 1 1 d .
C22 C 0.8437(7) 0.8582(8) 0.5249(5) 0.091(3) Uani 1 1 d .
H22 H 0.8992 0.9234 0.5560 0.109 Uiso 1 1 calc R
C23 C 0.8495(9) 0.8052(10) 0.4415(5) 0.115(4) Uani 1 1 d .
H23 H 0.9107 0.8345 0.4179 0.138 Uiso 1 1 calc R
C24 C 0.7696(9) 0.7143(9) 0.3959(5) 0.088(3) Uani 1 1 d .
H24 H 0.7743 0.6814 0.3405 0.106 Uiso 1 1 calc R
C25 C 0.6812(8) 0.6689(7) 0.4293(5) 0.080(2) Uani 1 1 d .
H25 H 0.6252 0.6049 0.3970 0.096 Uiso 1 1 calc R
C26 C 0.6743(6) 0.7186(6) 0.5129(4) 0.0665(19) Uani 1 1 d .
H26 H 0.6140 0.6870 0.5361 0.080 Uiso 1 1 calc R
C27 C 0.6189(5) 0.9585(5) 0.6702(4) 0.0434(15) Uani 1 1 d .
C28 C 0.5522(6) 0.9746(6) 0.7337(5) 0.068(2) Uani 1 1 d .
H28 H 0.5696 0.9384 0.7737 0.082 Uiso 1 1 calc R
C29 C 0.4596(7) 1.0435(7) 0.7395(6) 0.081(2) Uani 1 1 d .
H29 H 0.4162 1.0537 0.7832 0.098 Uiso 1 1 calc R
C30 C 0.4325(6) 1.0959(7) 0.6814(6) 0.073(2) Uani 1 1 d .
H30 H 0.3695 1.1411 0.6848 0.088 Uiso 1 1 calc R
C31 C 0.4960(8) 1.0830(7) 0.6191(5) 0.086(3) Uani 1 1 d .
H31 H 0.4782 1.1208 0.5800 0.104 Uiso 1 1 calc R
C32 C 0.5879(7) 1.0136(6) 0.6126(4) 0.068(2) Uani 1 1 d .
H32 H 0.6298 1.0039 0.5681 0.082 Uiso 1 1 calc R
C33 C 0.7682(5) 0.5412(5) 0.8589(4) 0.0463(15) Uani 1 1 d .
C34 C 0.6951(8) 0.4553(7) 0.7990(6) 0.114(4) Uani 1 1 d .
H34 H 0.6429 0.4768 0.7619 0.137 Uiso 1 1 calc R
C35 C 0.6948(10) 0.3356(7) 0.7906(7) 0.135(5) Uani 1 1 d .
H35 H 0.6419 0.2784 0.7493 0.162 Uiso 1 1 calc R
C36 C 0.7710(9) 0.3038(7) 0.8424(6) 0.084(2) Uani 1 1 d .
H36 H 0.7710 0.2240 0.8377 0.100 Uiso 1 1 calc R
C37 C 0.8460(9) 0.3850(8) 0.8998(7) 0.122(4) Uani 1 1 d .
H37 H 0.9007 0.3623 0.9348 0.146 Uiso 1 1 calc R
C38 C 0.8447(8) 0.5047(7) 0.9089(6) 0.107(3) Uani 1 1 d .
H38 H 0.8980 0.5609 0.9505 0.128 Uiso 1 1 calc R
C39 C 0.6449(5) 0.7360(5) 0.9300(4) 0.0478(15) Uani 1 1 d .
C40 C 0.5674(6) 0.8108(6) 0.9138(4) 0.0605(18) Uani 1 1 d .
H40 H 0.5726 0.8385 0.8691 0.073 Uiso 1 1 calc R
C41 C 0.4815(7) 0.8448(7) 0.9638(6) 0.089(3) Uani 1 1 d .
H41 H 0.4296 0.8957 0.9524 0.107 Uiso 1 1 calc R
C42 C 0.4713(8) 0.8062(9) 1.0286(6) 0.101(3) Uani 1 1 d .
H42 H 0.4109 0.8275 1.0604 0.122 Uiso 1 1 calc R
C43 C 0.5494(9) 0.7363(10) 1.0469(6) 0.114(4) Uani 1 1 d .
H43 H 0.5450 0.7125 1.0933 0.137 Uiso 1 1 calc R
C44 C 0.6363(8) 0.6991(7) 0.9979(5) 0.088(3) Uani 1 1 d .
H44 H 0.6885 0.6495 1.0108 0.105 Uiso 1 1 calc R
C1AC C 0.7911(16) 0.1690(11) 0.4553(8) 0.224(8) Uani 1 1 d .
H1A1 H 0.8593 0.1790 0.4281 0.336 Uiso 1 1 calc R
H1A2 H 0.7197 0.1401 0.4154 0.336 Uiso 1 1 calc R
H1A3 H 0.8035 0.1129 0.4845 0.336 Uiso 1 1 calc R
C2AC C 0.7771(12) 0.2842(11) 0.5137(7) 0.131(4) Uani 1 1 d .
C3AC C 0.6611(11) 0.3257(17) 0.5103(10) 0.241(10) Uani 1 1 d .
H3A1 H 0.6130 0.2948 0.5438 0.362 Uiso 1 1 calc R
H3A2 H 0.6211 0.2991 0.4546 0.362 Uiso 1 1 calc R
H3A3 H 0.6722 0.4109 0.5302 0.362 Uiso 1 1 calc R
C4AC C 0.8375(18) 0.4540(17) 0.1352(11) 0.298(13) Uani 1 1 d .
H4A1 H 0.8993 0.4852 0.1102 0.447 Uiso 1 1 calc R
H4A2 H 0.7995 0.3780 0.0991 0.447 Uiso 1 1 calc R
H4A3 H 0.8726 0.4455 0.1861 0.447 Uiso 1 1 calc R
C5AC C 0.7511(11) 0.5322(10) 0.1501(6) 0.105(3) Uani 1 1 d .
C6AC C 0.6329(13) 0.4875(14) 0.1607(11) 0.232(8) Uani 1 1 d .
H6A1 H 0.5861 0.5517 0.1750 0.349 Uiso 1 1 calc R
H6A2 H 0.6396 0.4516 0.2037 0.349 Uiso 1 1 calc R
H6A3 H 0.5941 0.4294 0.1105 0.349 Uiso 1 1 calc R
Cl1 Cl 0.53786(13) 0.64446(15) 0.69029(10) 0.0566(4) Uani 1 1 d .
O1 O 0.8702(4) 0.5735(4) 0.6513(3) 0.0734(15) Uani 1 1 d .
H1O H 0.8704 0.5029 0.6279 0.110 Uiso 1 1 d R
O2 O 1.3414(4) 0.7900(5) 0.7631(4) 0.0778(16) Uani 1 1 d D
O1AC O 0.8566(7) 0.3377(6) 0.5632(5) 0.174(4) Uani 1 1 d .
O2AC O 0.7724(8) 0.6291(7) 0.1597(6) 0.194(5) Uani 1 1 d .
P1 P 0.74123(14) 0.87043(14) 0.66829(9) 0.0420(4) Uani 1 1 d .
P2 P 0.75915(13) 0.69384(13) 0.86379(10) 0.0406(4) Uani 1 1 d .
Pd1 Pd 0.74121(4) 0.74095(4) 0.74375(3) 0.03593(16) Uani 1 1 d .
H2O H 1.385(8) 0.760(9) 0.729(5) 0.17(5) Uiso 1 1 d D

loop_
_atom_site_aniso_label
_atom_site_aniso_U_11
_atom_site_aniso_U_22
_atom_site_aniso_U_33
_atom_site_aniso_U_23
_atom_site_aniso_U_13
_atom_site_aniso_U_12
C1 0.033(3) 0.040(3) 0.037(3) 0.009(3) -0.002(2) 0.002(2)
C2 0.036(3) 0.039(3) 0.033(3) 0.010(3) 0.011(3) 0.007(3)
C3 0.037(3) 0.042(3) 0.044(4) 0.011(3) 0.016(3) 0.007(3)
C4 0.053(4) 0.050(4) 0.058(4) 0.028(3) 0.013(3) 0.007(3)
C5 0.069(5) 0.050(4) 0.063(5) 0.026(4) 0.026(4) 0.006(4)
C6 0.049(4) 0.047(4) 0.054(4) 0.006(3) 0.017(3) -0.003(3)
C7 0.039(3) 0.042(4) 0.046(4) 0.009(3) 0.011(3) 0.003(3)
C8 0.027(3) 0.042(3) 0.055(4) 0.007(3) 0.002(3) -0.002(3)
C9 0.042(3) 0.035(3) 0.053(4) 0.009(3) 0.001(3) 0.011(3)
C10 0.041(4) 0.048(4) 0.060(4) 0.009(3) -0.006(3) 0.017(3)
C11 0.061(4) 0.052(4) 0.047(4) 0.007(3) -0.005(3) 0.025(3)
C12 0.063(4) 0.049(4) 0.045(4) 0.020(3) 0.011(3) 0.026(3)
C13 0.047(3) 0.032(3) 0.043(4) 0.012(3) 0.001(3) 0.014(3)
C14 0.039(3) 0.029(3) 0.040(3) 0.010(3) 0.003(3) 0.013(2)
C15 0.031(3) 0.043(3) 0.048(4) 0.012(3) 0.007(3) 0.012(3)
C16 0.032(3) 0.045(4) 0.072(5) 0.001(3) 0.006(3) 0.005(3)
C17 0.051(4) 0.061(5) 0.081(5) -0.011(4) 0.008(4) 0.019(4)
C18 0.042(4) 0.051(4) 0.086(5) -0.005(4) 0.020(4) 0.013(3)
C19 0.029(3) 0.060(4) 0.078(5) 0.014(4) 0.008(3) 0.005(3)
C20 0.035(3) 0.043(4) 0.055(4) 0.008(3) 0.009(3) 0.009(3)
C21 0.056(4) 0.059(4) 0.040(4) 0.017(3) 0.013(3) 0.025(3)
C22 0.096(6) 0.102(7) 0.058(5) 0.003(5) 0.029(5) -0.016(5)
C23 0.124(8) 0.156(10) 0.058(6) 0.016(6) 0.051(6) -0.003(7)
C24 0.116(8) 0.107(7) 0.043(5) 0.015(5) 0.022(5) 0.039(6)
C25 0.102(7) 0.065(5) 0.057(5) -0.003(4) 0.001(5) 0.017(5)
C26 0.068(5) 0.068(5) 0.057(5) 0.011(4) 0.010(4) 0.007(4)
C27 0.040(3) 0.039(3) 0.049(4) 0.010(3) 0.002(3) 0.013(3)
C28 0.069(5) 0.076(5) 0.080(5) 0.043(4) 0.026(4) 0.029(4)
C29 0.073(5) 0.076(5) 0.115(7) 0.039(5) 0.049(5) 0.039(4)
C30 0.055(5) 0.065(5) 0.100(7) 0.024(5) 0.006(4) 0.022(4)
C31 0.090(6) 0.094(6) 0.083(6) 0.038(5) -0.012(5) 0.043(5)
C32 0.083(5) 0.084(5) 0.047(4) 0.026(4) 0.009(4) 0.037(4)
C33 0.054(4) 0.036(3) 0.051(4) 0.016(3) 0.008(3) 0.009(3)
C34 0.131(8) 0.055(5) 0.135(8) 0.030(5) -0.069(7) 0.005(5)
C35 0.157(10) 0.042(5) 0.171(11) 0.023(6) -0.067(8) -0.013(6)
C36 0.116(7) 0.045(5) 0.100(7) 0.030(5) 0.028(6) 0.019(5)
C37 0.153(9) 0.048(5) 0.148(9) 0.027(6) -0.046(8) 0.030(6)
C38 0.120(7) 0.046(5) 0.133(8) 0.018(5) -0.050(6) 0.018(5)
C39 0.051(4) 0.052(4) 0.046(4) 0.016(3) 0.019(3) 0.016(3)
C40 0.060(4) 0.069(5) 0.065(5) 0.029(4) 0.026(4) 0.021(4)
C41 0.089(6) 0.095(6) 0.107(7) 0.042(6) 0.050(5) 0.052(5)
C42 0.103(7) 0.132(8) 0.107(7) 0.057(7) 0.064(6) 0.069(6)
C43 0.130(8) 0.170(10) 0.100(7) 0.087(7) 0.082(6) 0.070(8)
C44 0.106(7) 0.111(7) 0.084(6) 0.058(5) 0.047(5) 0.065(6)
C1AC 0.38(2) 0.091(9) 0.149(12) 0.014(9) -0.044(14) -0.044(12)
C2AC 0.124(10) 0.130(10) 0.109(9) 0.026(8) -0.018(8) -0.040(8)
C3AC 0.087(10) 0.44(3) 0.249(19) 0.21(2) -0.002(11) 0.012(13)
C4AC 0.43(3) 0.34(3) 0.30(2) 0.22(2) 0.25(2) 0.26(3)
C5AC 0.141(10) 0.077(7) 0.093(7) 0.045(6) -0.013(6) -0.029(7)
C6AC 0.168(14) 0.240(18) 0.32(2) 0.172(17) -0.010(14) -0.047(13)
Cl1 0.0333(8) 0.0639(11) 0.0682(11) 0.0164(9) 0.0037(7) 0.0037(7)
O1 0.038(3) 0.053(3) 0.101(4) -0.018(3) 0.011(2) 0.001(2)
O2 0.029(3) 0.076(4) 0.111(4) 0.001(3) 0.017(3) 0.005(2)
O1AC 0.109(6) 0.113(6) 0.209(9) -0.065(6) -0.044(6) 0.017(4)
O2AC 0.183(8) 0.097(6) 0.267(11) 0.066(7) -0.081(7) -0.046(6)
P1 0.0415(9) 0.0463(9) 0.0398(9) 0.0128(8) 0.0081(7) 0.0132(7)
P2 0.0401(9) 0.0388(9) 0.0467(10) 0.0146(7) 0.0121(7) 0.0135(7)
Pd1 0.0285(2) 0.0397(3) 0.0389(3) 0.0113(2) 0.00427(18) 0.00539(18)

loop_
_atom_type_symbol
_atom_type_description
_atom_type_scat_dispersion_real
_atom_type_scat_dispersion_imag
_atom_type_scat_source
C C 0.0033 0.0016 'International Tables Vol C Tables 4.2.6.8 and 6.1.1.4'
H H 0.0000 0.0000 'International Tables Vol C Tables 4.2.6.8 and 6.1.1.4'
O O 0.0106 0.0060 'International Tables Vol C Tables 4.2.6.8 and 6.1.1.4'
P P 0.1023 0.0942 'International Tables Vol C Tables 4.2.6.8 and 6.1.1.4'
Cl Cl 0.1484 0.1585 'International Tables Vol C Tables 4.2.6.8 and 6.1.1.4'
Pd Pd -0.9988 1.0072 'International Tables Vol C Tables 4.2.6.8 and 6.1.1.4'

loop_
_geom_angle_atom_site_label_1
_geom_angle_atom_site_label_2
_geom_angle_atom_site_label_3
_geom_angle
C2 C1 C15 101.4(4)
C2 C1 C14 105.2(4)
C15 C1 C14 101.7(4)
C2 C1 Pd1 114.1(4)
C15 C1 Pd1 118.6(4)
C14 C1 Pd1 114.0(4)
C7 C2 C3 120.7(5)
C7 C2 C1 117.2(5)
C3 C2 C1 121.7(5)
C4 C3 C2 118.5(5)
C4 C3 P1 129.0(5)
C2 C3 P1 112.3(4)
C5 C4 C3 120.7(6)
C5 C4 H4 119.7
C3 C4 H4 119.7
C4 C5 C6 120.9(6)
C4 C5 H5 119.6
C6 C5 H5 119.6
C7 C6 C5 119.0(6)
C7 C6 H6 120.5
C5 C6 H6 120.5
C2 C7 C6 119.8(6)
C2 C7 C8 112.1(5)
C6 C7 C8 128.0(5)
C9 C8 C7 107.5(5)
C9 C8 C20 105.0(5)
C7 C8 C20 104.5(5)
C9 C8 H8 113.1
C7 C8 H8 113.1
C20 C8 H8 113.1
C10 C9 C14 118.7(6)
C10 C9 C8 128.3(6)
C14 C9 C8 113.0(5)
C11 C10 C9 119.6(6)
C11 C10 H10 120.2
C9 C10 H10 120.2
C12 C11 C10 121.8(6)
C12 C11 H11 119.1
C10 C11 H11 119.1
C11 C12 C13 119.5(6)
C11 C12 H12 120.2
C13 C12 H12 120.2
C14 C13 C12 118.5(6)
C14 C13 P2 112.5(4)
C12 C13 P2 128.8(5)
C13 C14 C9 121.6(5)
C13 C14 C1 122.4(5)
C9 C14 C1 115.7(5)
C16 C15 C20 120.0(5)
C16 C15 C1 126.3(5)
C20 C15 C1 113.7(5)
O1 C16 C15 117.9(5)
O1 C16 C17 123.2(6)
C15 C16 C17 118.9(5)
C18 C17 C16 120.5(6)
C18 C17 H17 119.8
C16 C17 H17 119.8
C19 C18 C17 121.2(6)
C19 C18 H18 119.4
C17 C18 H18 119.4
C18 C19 O2 123.5(6)
C18 C19 C20 119.7(5)
O2 C19 C20 116.8(6)
C19 C20 C15 119.7(5)
C19 C20 C8 126.2(5)
C15 C20 C8 114.0(5)
C26 C21 C22 119.2(6)
C26 C21 P1 117.5(5)
C22 C21 P1 123.3(6)
C21 C22 C23 119.1(8)
C21 C22 H22 120.4
C23 C22 H22 120.4
C24 C23 C22 121.3(8)
C24 C23 H23 119.4
C22 C23 H23 119.4
C23 C24 C25 120.4(8)
C23 C24 H24 119.8
C25 C24 H24 119.8
C24 C25 C26 119.7(8)
C24 C25 H25 120.1
C26 C25 H25 120.1
C21 C26 C25 120.3(7)
C21 C26 H26 119.8
C25 C26 H26 119.8
C28 C27 C32 116.4(6)
C28 C27 P1 119.1(5)
C32 C27 P1 124.5(5)
C27 C28 C29 121.6(7)
C27 C28 H28 119.2
C29 C28 H28 119.2
C30 C29 C28 119.8(7)
C30 C29 H29 120.1
C28 C29 H29 120.1
C31 C30 C29 120.3(7)
C31 C30 H30 119.9
C29 C30 H30 119.9
C30 C31 C32 120.2(7)
C30 C31 H31 119.9
C32 C31 H31 119.9
C27 C32 C31 121.7(7)
C27 C32 H32 119.2
C31 C32 H32 119.2
C38 C33 C34 116.2(6)
C38 C33 P2 125.7(5)
C34 C33 P2 118.1(5)
C33 C34 C35 122.3(8)
C33 C34 H34 118.8
C35 C34 H34 118.8
C36 C35 C34 119.3(8)
C36 C35 H35 120.4
C34 C35 H35 120.4
C37 C36 C35 119.9(8)
C37 C36 H36 120.1
C35 C36 H36 120.1
C36 C37 C38 120.7(8)
C36 C37 H37 119.7
C38 C37 H37 119.7
C33 C38 C37 121.6(8)
C33 C38 H38 119.2
C37 C38 H38 119.2
C40 C39 C44 118.3(6)
C40 C39 P2 119.2(5)
C44 C39 P2 122.4(5)
C39 C40 C41 120.0(7)
C39 C40 H40 120.0
C41 C40 H40 120.0
C42 C41 C40 121.5(8)
C42 C41 H41 119.2
C40 C41 H41 119.2
C41 C42 C43 119.2(8)
C41 C42 H42 120.4
C43 C42 H42 120.4
C42 C43 C44 121.1(8)
C42 C43 H43 119.4
C44 C43 H43 119.4
C39 C44 C43 119.8(7)
C39 C44 H44 120.1
C43 C44 H44 120.1
C2AC C1AC H1A1 109.5
C2AC C1AC H1A2 109.5
H1A1 C1AC H1A2 109.5
C2AC C1AC H1A3 109.5
H1A1 C1AC H1A3 109.5
H1A2 C1AC H1A3 109.5
O1AC C2AC C3AC 120.7(14)
O1AC C2AC C1AC 120.2(14)
C3AC C2AC C1AC 119.0(12)
C2AC C3AC H3A1 109.5
C2AC C3AC H3A2 109.5
H3A1 C3AC H3A2 109.5
C2AC C3AC H3A3 109.5
H3A1 C3AC H3A3 109.5
H3A2 C3AC H3A3 109.5
C5AC C4AC H4A1 109.5
C5AC C4AC H4A2 109.5
H4A1 C4AC H4A2 109.5
C5AC C4AC H4A3 109.5
H4A1 C4AC H4A3 109.5
H4A2 C4AC H4A3 109.5
O2AC C5AC C4AC 122.9(14)
O2AC C5AC C6AC 118.1(14)
C4AC C5AC C6AC 118.7(12)
C5AC C6AC H6A1 109.5
C5AC C6AC H6A2 109.5
H6A1 C6AC H6A2 109.5
C5AC C6AC H6A3 109.5
H6A1 C6AC H6A3 109.5
H6A2 C6AC H6A3 109.5
C16 O1 H1O 107.0
C19 O2 H2O 106(7)
C3 P1 C27 106.2(3)
C3 P1 C21 106.8(3)
C27 P1 C21 104.3(3)
C3 P1 Pd1 102.2(2)
C27 P1 Pd1 118.3(2)
C21 P1 Pd1 117.9(2)
C13 P2 C33 108.1(3)
C13 P2 C39 106.1(3)
C33 P2 C39 103.6(3)
C13 P2 Pd1 102.7(2)
C33 P2 Pd1 118.6(2)
C39 P2 Pd1 116.9(2)
C1 Pd1 P2 84.74(16)
C1 Pd1 P1 84.36(16)
P2 Pd1 P1 153.89(6)
C1 Pd1 Cl1 173.23(16)
P2 Pd1 Cl1 97.59(6)
P1 Pd1 Cl1 95.99(6)

loop_
_geom_bond_atom_site_label_1
_geom_bond_atom_site_label_2
_geom_bond_distance
C1 C2 1.541(7)
C1 C15 1.543(7)
C1 C14 1.551(7)
C1 Pd1 2.039(5)
C2 C7 1.380(7)
C2 C3 1.400(7)
C3 C4 1.386(8)
C3 P1 1.796(6)
C4 C5 1.365(8)
C4 H4 0.9300
C5 C6 1.398(8)
C5 H5 0.9300
C6 C7 1.388(8)
C6 H6 0.9300
C7 C8 1.510(8)
C8 C9 1.502(8)
C8 C20 1.537(8)
C8 H8 0.9800
C9 C10 1.386(8)
C9 C14 1.396(7)
C10 C11 1.376(9)
C10 H10 0.9300
C11 C12 1.373(8)
C11 H11 0.9300
C12 C13 1.398(8)
C12 H12 0.9300
C13 C14 1.381(8)
C13 P2 1.801(6)
C15 C16 1.387(8)
C15 C20 1.409(7)
C16 O1 1.373(7)
C16 C17 1.392(8)
C17 C18 1.371(8)
C17 H17 0.9300
C18 C19 1.368(8)
C18 H18 0.9300
C19 O2 1.380(7)
C19 C20 1.382(8)
C21 C26 1.357(9)
C21 C22 1.372(9)
C21 P1 1.821(6)
C22 C23 1.402(10)
C22 H22 0.9300
C23 C24 1.322(11)
C23 H23 0.9300
C24 C25 1.351(11)
C24 H24 0.9300
C25 C26 1.402(9)
C25 H25 0.9300
C26 H26 0.9300
C27 C28 1.375(8)
C27 C32 1.379(8)
C27 P1 1.812(6)
C28 C29 1.385(9)
C28 H28 0.9300
C29 C30 1.352(10)
C29 H29 0.9300
C30 C31 1.337(10)
C30 H30 0.9300
C31 C32 1.383(9)
C31 H31 0.9300
C32 H32 0.9300
C33 C38 1.344(9)
C33 C34 1.347(9)
C33 P2 1.809(6)
C34 C35 1.390(10)
C34 H34 0.9300
C35 C36 1.332(11)
C35 H35 0.9300
C36 C37 1.310(11)
C36 H36 0.9300
C37 C38 1.390(10)
C37 H37 0.9300
C38 H38 0.9300
C39 C40 1.374(8)
C39 C44 1.377(9)
C39 P2 1.826(6)
C40 C41 1.381(9)
C40 H40 0.9300
C41 C42 1.340(10)
C41 H41 0.9300
C42 C43 1.346(11)
C42 H42 0.9300
C43 C44 1.387(10)
C43 H43 0.9300
C44 H44 0.9300
C1AC C2AC 1.478(16)
C1AC H1A1 0.9600
C1AC H1A2 0.9600
C1AC H1A3 0.9600
C2AC O1AC 1.155(11)
C2AC C3AC 1.445(16)
C3AC H3A1 0.9600
C3AC H3A2 0.9600
C3AC H3A3 0.9600
C4AC C5AC 1.406(16)
C4AC H4A1 0.9600
C4AC H4A2 0.9600
C4AC H4A3 0.9600
C5AC O2AC 1.114(10)
C5AC C6AC 1.438(15)
C6AC H6A1 0.9600
C6AC H6A2 0.9600
C6AC H6A3 0.9600
Cl1 Pd1 2.4101(15)
O1 H1O 0.8190
O2 H2O 0.83(2)
P1 Pd1 2.2951(16)
P2 Pd1 2.2948(17)

loop_
_geom_hbond_atom_site_label_D
_geom_hbond_atom_site_label_H
_geom_hbond_atom_site_label_A
_geom_hbond_distance_DH
_geom_hbond_distance_HA
_geom_hbond_distance_DA
_geom_hbond_angle_DHA
_geom_hbond_site_symmetry_A
O1 H1O O1AC 0.82 1.93 2.750(8) 173.5 .
O2 H2O Cl1 0.83(2) 2.34(6) 3.098(5) 151(10) 1_655
